data_1542992
loop_
_publ_author_name
'Gr\'elaud, Simon'
'Desvergnes, Val\'erie'
'Landais, Yannick'

_publ_section_title
;
 Stereocontrolled (Me3Si)3SiH-Mediated Radical and Ionic Hydride Transfer
 in Synthesis of 2,3,5-Trisubstituted THF.
;
_journal_issue 7
_journal_name_full 'Organic letters'
_journal_page_first 1542
_journal_page_last 1545
_journal_paper_doi 10.1021/acs.orglett.6b00303
_journal_volume 18
_journal_year 2016
_chemical_formula_sum 'C19 H18 N2 O7'
_chemical_formula_weight 386.35
_chemical_name_systematic
; 
 ? 
;
_space_group_IT_number 2
_symmetry_cell_setting triclinic
_symmetry_space_group_name_Hall '-P 1'
_symmetry_space_group_name_H-M 'P -1'
_atom_sites_solution_hydrogens geom
_atom_sites_solution_primary direct
_atom_sites_solution_secondary difmap
_audit_creation_method SHELXL-97
_cell_angle_alpha 68.602(5)
_cell_angle_beta 84.781(6)
_cell_angle_gamma 69.582(5)
_cell_formula_units_Z 2
_cell_length_a 8.1304(2)
_cell_length_b 10.1754(3)
_cell_length_c 12.5578(8)
_cell_measurement_reflns_used 2580
_cell_measurement_temperature 153(2)
_cell_measurement_theta_max 68.19
_cell_measurement_theta_min 6.45
_cell_volume 905.74(8)
_computing_cell_refinement 'CrystalClear Expert 2.1 43b(Rigaku, 2013)'
_computing_data_collection 'CrystalClear Expert 2.1 43b(Rigaku, 2013)'
_computing_data_reduction 'CrystalClear Expert 2.1 43b(Rigaku, 2013)'
_computing_structure_refinement 'SHELXL (Sheldrick, 2008)'
_computing_structure_solution 'SHELXS (Sheldrick, 2008)'
_diffrn_ambient_temperature 153(2)
_diffrn_measured_fraction_theta_full 0.980
_diffrn_measured_fraction_theta_max 0.980
_diffrn_measurement_device_type 'Rigaku RAXIS Rapid'
_diffrn_measurement_method \w-scans
_diffrn_radiation_monochromator confocal
_diffrn_radiation_source 'micro-focus rotating anode'
_diffrn_radiation_type CuK\a
_diffrn_radiation_wavelength 1.54187
_diffrn_reflns_av_R_equivalents 0.0409
_diffrn_reflns_av_sigmaI/netI 0.0406
_diffrn_reflns_limit_h_max 9
_diffrn_reflns_limit_h_min -9
_diffrn_reflns_limit_k_max 12
_diffrn_reflns_limit_k_min -9
_diffrn_reflns_limit_l_max 15
_diffrn_reflns_limit_l_min -14
_diffrn_reflns_number 11152
_diffrn_reflns_theta_full 68.19
_diffrn_reflns_theta_max 68.19
_diffrn_reflns_theta_min 6.45
_exptl_absorpt_coefficient_mu 0.926
_exptl_absorpt_correction_T_max 0.8736
_exptl_absorpt_correction_T_min 0.8364
_exptl_absorpt_correction_type multi-scan
_exptl_absorpt_process_details 'CrystalClear Expert 2.1 43b(Rigaku, 2013)'
_exptl_crystal_colour colourless
_exptl_crystal_density_diffrn 1.417
_exptl_crystal_density_method 'not measured'
_exptl_crystal_description prism
_exptl_crystal_F_000 404
_exptl_crystal_size_max 0.20
_exptl_crystal_size_mid 0.20
_exptl_crystal_size_min 0.15
_refine_diff_density_max 0.374
_refine_diff_density_min -0.317
_refine_diff_density_rms 0.067
_refine_ls_extinction_coef 0.020(2)
_refine_ls_extinction_expression Fc^*^=kFc[1+0.001xFc^2^\l^3^/sin(2\q)]^-1/4^
_refine_ls_extinction_method SHELXL
_refine_ls_goodness_of_fit_ref 1.033
_refine_ls_hydrogen_treatment constr
_refine_ls_matrix_type full
_refine_ls_number_parameters 255
_refine_ls_number_reflns 3252
_refine_ls_number_restraints 0
_refine_ls_restrained_S_all 1.033
_refine_ls_R_factor_all 0.0672
_refine_ls_R_factor_gt 0.0539
_refine_ls_shift/su_max 0.001
_refine_ls_shift/su_mean 0.000
_refine_ls_structure_factor_coef Fsqd
_refine_ls_weighting_details 'calc w=1/[\s^2^(Fo^2^)+(0.0847P)^2^+0.7290P] where P=(Fo^2^+2Fc^2^)/3'
_refine_ls_weighting_scheme calc
_refine_ls_wR_factor_gt 0.1388
_refine_ls_wR_factor_ref 0.1739
_reflns_number_gt 2580
_reflns_number_total 3252
_reflns_threshold_expression >2sigma(I)
_cod_data_source_file ol6b00303_si_002.cif
_cod_data_source_block sg742
_cod_original_cell_volume 905.74(7)
_cod_original_sg_symbol_H-M P-1
_cod_database_code 1542992

loop_
_symmetry_equiv_pos_as_xyz
'x, y, z'
'-x, -y, -z'

loop_
_atom_site_label
_atom_site_type_symbol
_atom_site_fract_x
_atom_site_fract_y
_atom_site_fract_z
_atom_site_U_iso_or_equiv
_atom_site_adp_type
_atom_site_occupancy
_atom_site_symmetry_multiplicity
_atom_site_calc_flag
_atom_site_refinement_flags
C1 C -0.0628(3) 0.3817(3) 0.8206(2) 0.0331(6) Uani 1 1 d .
C2 C -0.2107(3) 0.4789(3) 0.7519(2) 0.0356(6) Uani 1 1 d .
H2 H -0.3047 0.5458 0.7775 0.043 Uiso 1 1 calc R
C3 C -0.2144(3) 0.4737(3) 0.6436(2) 0.0348(6) Uani 1 1 d .
C4 C -0.0802(3) 0.3766(3) 0.6049(2) 0.0340(6) Uani 1 1 d .
H4 H -0.0884 0.3747 0.5305 0.041 Uiso 1 1 calc R
C5 C 0.0673(3) 0.2816(3) 0.6765(2) 0.0323(6) Uani 1 1 d .
C6 C 0.0761(3) 0.2839(3) 0.7864(2) 0.0325(6) Uani 1 1 d .
H6 H 0.1759 0.2194 0.8363 0.039 Uiso 1 1 calc R
N7 N -0.0548(3) 0.3828(2) 0.93734(18) 0.0384(5) Uani 1 1 d .
O8 O -0.1743(3) 0.4755(2) 0.96505(17) 0.0505(5) Uani 1 1 d .
O9 O 0.0705(3) 0.2883(2) 1.00015(16) 0.0498(5) Uani 1 1 d .
N10 N -0.3683(3) 0.5762(3) 0.56702(19) 0.0436(6) Uani 1 1 d .
O11 O -0.4899(3) 0.6576(3) 0.60408(18) 0.0603(6) Uani 1 1 d .
O12 O -0.3667(3) 0.5758(2) 0.46904(16) 0.0520(6) Uani 1 1 d .
C13 C 0.2118(3) 0.1803(3) 0.6318(2) 0.0354(6) Uani 1 1 d .
O14 O 0.2050(2) 0.1742(2) 0.53819(15) 0.0459(5) Uani 1 1 d .
O15 O 0.3480(2) 0.1006(2) 0.70643(14) 0.0359(4) Uani 1 1 d .
C16 C 0.4992(3) 0.0003(3) 0.6700(2) 0.0396(6) Uani 1 1 d .
H16A H 0.5267 0.0529 0.5908 0.048 Uiso 1 1 calc R
H16B H 0.4731 -0.0884 0.6716 0.048 Uiso 1 1 calc R
C17 C 0.6535(3) -0.0483(3) 0.7507(2) 0.0339(6) Uani 1 1 d .
H17 H 0.6209 -0.0911 0.8316 0.041 Uiso 1 1 calc R
C18 C 0.8117(3) -0.1658(3) 0.7225(2) 0.0367(6) Uani 1 1 d .
H18A H 0.8599 -0.2557 0.7919 0.044 Uiso 1 1 calc R
H18B H 0.7782 -0.1967 0.6639 0.044 Uiso 1 1 calc R
C19 C 0.9427(4) -0.0868(3) 0.6777(3) 0.0486(7) Uani 1 1 d .
H19 H 0.9180 -0.0287 0.5939 0.058 Uiso 1 1 calc R
O20 O 0.9105(2) 0.0159(2) 0.73732(17) 0.0444(5) Uani 1 1 d .
C21 C 0.7239(3) 0.0805(3) 0.7375(2) 0.0359(6) Uani 1 1 d .
H21 H 0.6808 0.1619 0.6616 0.043 Uiso 1 1 calc R
C22 C 1.1320(4) -0.1878(4) 0.6979(3) 0.0646(10) Uani 1 1 d .
H22A H 1.2082 -0.1269 0.6695 0.097 Uiso 1 1 calc R
H22B H 1.1542 -0.2579 0.6573 0.097 Uiso 1 1 calc R
H22C H 1.1569 -0.2443 0.7801 0.097 Uiso 1 1 calc R
C23 C 0.6732(3) 0.1479(3) 0.8300(2) 0.0344(6) Uani 1 1 d .
C24 C 0.7699(3) 0.0822(3) 0.9338(2) 0.0396(6) Uani 1 1 d .
H24 H 0.8708 -0.0055 0.9469 0.047 Uiso 1 1 calc R
C25 C 0.7189(4) 0.1449(3) 1.0180(2) 0.0433(7) Uani 1 1 d .
H25 H 0.7858 0.1004 1.0882 0.052 Uiso 1 1 calc R
C26 C 0.5715(4) 0.2718(3) 1.0005(2) 0.0449(7) Uani 1 1 d .
H26 H 0.5372 0.3142 1.0584 0.054 Uiso 1 1 calc R
C27 C 0.4742(3) 0.3366(3) 0.8985(2) 0.0421(6) Uani 1 1 d .
H27 H 0.3723 0.4232 0.8864 0.051 Uiso 1 1 calc R
C28 C 0.5256(3) 0.2749(3) 0.8137(2) 0.0382(6) Uani 1 1 d .
H28 H 0.4587 0.3205 0.7434 0.046 Uiso 1 1 calc R

loop_
_atom_site_aniso_label
_atom_site_aniso_U_11
_atom_site_aniso_U_22
_atom_site_aniso_U_33
_atom_site_aniso_U_23
_atom_site_aniso_U_13
_atom_site_aniso_U_12
C1 0.0421(13) 0.0388(14) 0.0285(12) -0.0166(11) 0.0066(10) -0.0219(11)
C2 0.0376(13) 0.0368(14) 0.0367(13) -0.0147(11) 0.0090(10) -0.0177(11)
C3 0.0336(12) 0.0379(14) 0.0314(13) -0.0074(11) 0.0014(10) -0.0155(11)
C4 0.0380(13) 0.0438(15) 0.0251(11) -0.0118(11) 0.0039(9) -0.0209(11)
C5 0.0344(12) 0.0402(14) 0.0274(12) -0.0138(11) 0.0030(9) -0.0171(11)
C6 0.0352(12) 0.0376(14) 0.0292(12) -0.0136(11) 0.0006(9) -0.0158(10)
N7 0.0519(13) 0.0406(13) 0.0310(11) -0.0167(10) 0.0070(10) -0.0228(11)
O8 0.0574(12) 0.0580(13) 0.0471(11) -0.0341(10) 0.0163(9) -0.0200(10)
O9 0.0684(13) 0.0485(12) 0.0342(10) -0.0193(9) -0.0058(9) -0.0152(10)
N10 0.0386(12) 0.0461(14) 0.0385(13) -0.0061(10) 0.0004(9) -0.0147(10)
O11 0.0406(11) 0.0628(14) 0.0566(13) -0.0159(11) 0.0029(9) 0.0011(10)
O12 0.0467(11) 0.0642(14) 0.0370(11) -0.0079(10) -0.0063(8) -0.0179(10)
C13 0.0353(13) 0.0480(15) 0.0278(12) -0.0163(11) 0.0006(9) -0.0170(11)
O14 0.0461(11) 0.0617(13) 0.0331(10) -0.0263(9) -0.0008(8) -0.0116(9)
O15 0.0331(9) 0.0474(11) 0.0312(9) -0.0208(8) 0.0006(7) -0.0112(8)
C16 0.0326(13) 0.0554(17) 0.0383(14) -0.0282(13) 0.0018(10) -0.0119(12)
C17 0.0383(13) 0.0406(15) 0.0287(12) -0.0159(11) 0.0025(10) -0.0168(11)
C18 0.0391(13) 0.0424(15) 0.0338(13) -0.0191(11) 0.0000(10) -0.0138(11)
C19 0.0475(16) 0.0573(18) 0.0562(17) -0.0357(15) 0.0159(13) -0.0227(14)
O20 0.0362(10) 0.0530(12) 0.0595(12) -0.0353(10) 0.0111(8) -0.0195(9)
C21 0.0357(13) 0.0420(15) 0.0339(13) -0.0177(11) 0.0035(10) -0.0140(11)
C22 0.0402(16) 0.074(2) 0.103(3) -0.059(2) 0.0189(16) -0.0215(16)
C23 0.0323(12) 0.0448(15) 0.0350(13) -0.0208(11) 0.0038(9) -0.0174(11)
C24 0.0419(14) 0.0415(15) 0.0391(14) -0.0160(12) -0.0020(11) -0.0159(12)
C25 0.0555(16) 0.0487(17) 0.0327(14) -0.0147(12) -0.0014(11) -0.0249(13)
C26 0.0532(16) 0.0607(19) 0.0398(14) -0.0309(14) 0.0167(12) -0.0316(14)
C27 0.0379(14) 0.0480(16) 0.0498(16) -0.0279(13) 0.0102(11) -0.0164(12)
C28 0.0337(13) 0.0487(16) 0.0383(14) -0.0200(12) 0.0014(10) -0.0164(12)

loop_
_atom_type_symbol
_atom_type_description
_atom_type_scat_dispersion_real
_atom_type_scat_dispersion_imag
_atom_type_scat_source
C C 0.0181 0.0091 'International Tables Vol C Tables 4.2.6.8 and 6.1.1.4'
H H 0.0000 0.0000 'International Tables Vol C Tables 4.2.6.8 and 6.1.1.4'
N N 0.0311 0.0180 'International Tables Vol C Tables 4.2.6.8 and 6.1.1.4'
O O 0.0492 0.0322 'International Tables Vol C Tables 4.2.6.8 and 6.1.1.4'

loop_
_geom_angle_atom_site_label_1
_geom_angle_atom_site_label_2
_geom_angle_atom_site_label_3
_geom_angle
C2 C1 C6 123.5(2)
C2 C1 N7 117.9(2)
C6 C1 N7 118.6(2)
C1 C2 C3 116.3(2)
C4 C3 C2 122.9(2)
C4 C3 N10 118.9(2)
C2 C3 N10 118.2(2)
C3 C4 C5 119.0(2)
C4 C5 C6 119.9(2)
C4 C5 C13 117.9(2)
C6 C5 C13 122.3(2)
C1 C6 C5 118.5(2)
O8 N7 O9 124.6(2)
O8 N7 C1 118.2(2)
O9 N7 C1 117.1(2)
O11 N10 O12 124.0(2)
O11 N10 C3 118.2(2)
O12 N10 C3 117.7(2)
O14 C13 O15 124.8(2)
O14 C13 C5 123.3(2)
O15 C13 C5 111.88(19)
C13 O15 C16 116.46(18)
O15 C16 C17 108.31(18)
C16 C17 C18 110.20(19)
C16 C17 C21 113.1(2)
C18 C17 C21 103.46(19)
C19 C18 C17 104.2(2)
O20 C19 C18 104.7(2)
O20 C19 C22 109.3(2)
C18 C19 C22 114.9(3)
C21 O20 C19 105.47(19)
O20 C21 C23 109.99(19)
O20 C21 C17 105.3(2)
C23 C21 C17 115.1(2)
C28 C23 C24 118.8(2)
C28 C23 C21 120.0(2)
C24 C23 C21 121.2(2)
C25 C24 C23 120.0(3)
C26 C25 C24 120.5(2)
C25 C26 C27 119.8(2)
C28 C27 C26 119.9(3)
C23 C28 C27 121.0(2)

loop_
_geom_bond_atom_site_label_1
_geom_bond_atom_site_label_2
_geom_bond_distance
C1 C2 1.380(4)
C1 C6 1.375(3)
C1 N7 1.477(3)
C2 C3 1.384(3)
C3 C4 1.380(4)
C3 N10 1.468(3)
C4 C5 1.391(3)
C5 C6 1.397(3)
C5 C13 1.488(3)
N7 O8 1.222(3)
N7 O9 1.222(3)
N10 O11 1.227(3)
N10 O12 1.231(3)
C13 O14 1.207(3)
C13 O15 1.330(3)
O15 C16 1.457(3)
C16 C17 1.510(3)
C17 C18 1.537(3)
C17 C21 1.555(3)
C18 C19 1.502(4)
C19 O20 1.437(3)
C19 C22 1.506(4)
O20 C21 1.428(3)
C21 C23 1.513(3)
C23 C28 1.386(4)
C23 C24 1.396(3)
C24 C25 1.387(4)
C25 C26 1.383(4)
C26 C27 1.379(4)
C27 C28 1.388(3)

loop_
_geom_torsion_atom_site_label_1
_geom_torsion_atom_site_label_2
_geom_torsion_atom_site_label_3
_geom_torsion_atom_site_label_4
_geom_torsion
C6 C1 C2 C3 0.3(4)
N7 C1 C2 C3 -179.3(2)
C1 C2 C3 C4 0.6(4)
C1 C2 C3 N10 -179.4(2)
C2 C3 C4 C5 -1.3(4)
N10 C3 C4 C5 178.7(2)
C3 C4 C5 C6 1.1(4)
C3 C4 C5 C13 -178.7(2)
C2 C1 C6 C5 -0.5(4)
N7 C1 C6 C5 179.1(2)
C4 C5 C6 C1 -0.2(4)
C13 C5 C6 C1 179.6(2)
C2 C1 N7 O8 -4.2(3)
C6 C1 N7 O8 176.1(2)
C2 C1 N7 O9 174.6(2)
C6 C1 N7 O9 -5.1(3)
C4 C3 N10 O11 177.1(2)
C2 C3 N10 O11 -2.9(4)
C4 C3 N10 O12 -3.4(4)
C2 C3 N10 O12 176.6(2)
C4 C5 C13 O14 -2.0(4)
C6 C5 C13 O14 178.2(2)
C4 C5 C13 O15 177.1(2)
C6 C5 C13 O15 -2.6(3)
O14 C13 O15 C16 0.7(4)
C5 C13 O15 C16 -178.4(2)
C13 O15 C16 C17 165.6(2)
O15 C16 C17 C18 174.8(2)
O15 C16 C17 C21 -70.0(3)
C16 C17 C18 C19 112.1(2)
C21 C17 C18 C19 -9.1(2)
C17 C18 C19 O20 31.0(3)
C17 C18 C19 C22 150.9(2)
C18 C19 O20 C21 -42.6(3)
C22 C19 O20 C21 -166.1(2)
C19 O20 C21 C23 160.7(2)
C19 O20 C21 C17 36.1(3)
C16 C17 C21 O20 -135.0(2)
C18 C17 C21 O20 -15.7(2)
C16 C17 C21 C23 103.7(2)
C18 C17 C21 C23 -137.0(2)
O20 C21 C23 C28 147.0(2)
C17 C21 C23 C28 -94.3(3)
O20 C21 C23 C24 -34.7(3)
C17 C21 C23 C24 84.0(3)
C28 C23 C24 C25 -0.6(4)
C21 C23 C24 C25 -179.0(2)
C23 C24 C25 C26 0.6(4)
C24 C25 C26 C27 0.0(4)
C25 C26 C27 C28 -0.6(4)
C24 C23 C28 C27 0.1(4)
C21 C23 C28 C27 178.4(2)
C26 C27 C28 C23 0.5(4)
